data_1571384
loop_
_publ_author_name
'Yamba, Zaina'
'Peoble, Anna'
'Novikov, Egor'
'Casta\~neda, Ra\'ul'
'Timofeeva, Tatiana'

_publ_section_title
;
 Interplay of Isomorphs and Polymorphs of Amidino-Copper(II) Complexes
 with Different Halides
;
_journal_issue 4
_journal_name_full Crystals
_journal_page_first 319
_journal_paper_doi 10.3390/cryst14040319
_journal_volume 14
_journal_year 2024
_chemical_formula_moiety 'C5 H6 Cl2 Cu N4'
_chemical_formula_sum 'C5 H6 Cl2 Cu N4'
_chemical_formula_weight 256.58
_space_group_crystal_system monoclinic
_space_group_IT_number 14
_space_group_name_Hall '-P 2yn'
_space_group_name_H-M_alt 'P 1 21/n 1'
_atom_sites_solution_hydrogens mixed
_atom_sites_solution_primary iterative
_audit_creation_date 2023-11-27
_audit_creation_method
;
Olex2 1.5-alpha
(compiled 2022.11.02 svn.ra8b101fa for OlexSys, GUI svn.r6635)
;
_cell_angle_alpha 90
_cell_angle_beta 99.036(5)
_cell_angle_gamma 90
_cell_formula_units_Z 4
_cell_length_a 8.4622(12)
_cell_length_b 10.6392(14)
_cell_length_c 9.6678(13)
_cell_measurement_reflns_used 2614
_cell_measurement_temperature 100.15
_cell_measurement_theta_max 29.25
_cell_measurement_theta_min 2.87
_cell_volume 859.6(2)
_computing_cell_refinement 'SAINT V8.38A (Bruker, 2018)'
_computing_data_reduction 'SAINT V8.38A (Bruker, 2018)'
_computing_molecular_graphics 'Olex2 1.5-alpha (Dolomanov et al., 2009)'
_computing_publication_material 'Olex2 1.5-alpha (Dolomanov et al., 2009)'
_computing_structure_refinement 'SHELXL 2017/1 (Sheldrick, 2015)'
_computing_structure_solution 'olex2.solve 1.5-alpha (Bourhis et al., 2015)'
_diffrn_ambient_temperature 100.15
_diffrn_measured_fraction_theta_full 0.999
_diffrn_measured_fraction_theta_max 0.995
_diffrn_measurement_device_type 'Bruker APEX-II CCD'
_diffrn_measurement_method '\f and \w scans'
_diffrn_radiation_type MoK\a
_diffrn_radiation_wavelength 0.71073
_diffrn_reflns_av_R_equivalents 0.0327
_diffrn_reflns_av_unetI/netI 0.0236
_diffrn_reflns_Laue_measured_fraction_full 0.999
_diffrn_reflns_Laue_measured_fraction_max 0.995
_diffrn_reflns_limit_h_max 12
_diffrn_reflns_limit_h_min -6
_diffrn_reflns_limit_k_max 15
_diffrn_reflns_limit_k_min -13
_diffrn_reflns_limit_l_max 12
_diffrn_reflns_limit_l_min -13
_diffrn_reflns_number 16659
_diffrn_reflns_point_group_measured_fraction_full 0.999
_diffrn_reflns_point_group_measured_fraction_max 0.995
_diffrn_reflns_theta_full 25.242
_diffrn_reflns_theta_max 30.500
_diffrn_reflns_theta_min 2.867
_exptl_absorpt_coefficient_mu 3.106
_exptl_absorpt_correction_T_max 0.7462
_exptl_absorpt_correction_T_min 0.4761
_exptl_absorpt_correction_type multi-scan
_exptl_absorpt_process_details
;
SADABS-2016/2 (Bruker,2016/2) was used for absorption correction.
wR2(int) was 0.0969 before and 0.0489 after correction.
The Ratio of minimum to maximum transmission is 0.6380.
The \l/2 correction factor is Not present.
;
_exptl_crystal_colour green
_exptl_crystal_colour_primary green
_exptl_crystal_density_diffrn 1.983
_exptl_crystal_description needle
_exptl_crystal_F_000 508
_exptl_crystal_size_max 0.4
_exptl_crystal_size_mid 0.15
_exptl_crystal_size_min 0.15
_refine_diff_density_max 0.506
_refine_diff_density_min -0.395
_refine_diff_density_rms 0.080
_refine_ls_extinction_method none
_refine_ls_goodness_of_fit_ref 1.017
_refine_ls_hydrogen_treatment mixed
_refine_ls_matrix_type full
_refine_ls_number_parameters 121
_refine_ls_number_reflns 2610
_refine_ls_number_restraints 3
_refine_ls_restrained_S_all 1.017
_refine_ls_R_factor_all 0.0343
_refine_ls_R_factor_gt 0.0269
_refine_ls_shift/su_max 0.001
_refine_ls_shift/su_mean 0.000
_refine_ls_structure_factor_coef Fsqd
_refine_ls_weighting_details 'w=1/[\s^2^(Fo^2^)+(0.0374P)^2^+0.2373P] where P=(Fo^2^+2Fc^2^)/3'
_refine_ls_weighting_scheme calc
_refine_ls_wR_factor_gt 0.0674
_refine_ls_wR_factor_ref 0.0704
_reflns_Friedel_coverage 0.000
_reflns_number_gt 2213
_reflns_number_total 2610
_reflns_threshold_expression 'I > 2\s(I)'
_cod_data_source_file Crystals-CIFS.cif
_cod_data_source_block 9
_cod_database_code 1571384
_shelx_shelxl_version_number 2017/1
_shelx_space_group_comment
;
The symmetry employed for this shelxl refinement is uniquely defined
by the following loop, which should always be used as a source of
symmetry information in preference to the above space-group names.
They are only intended as comments.
;
_shelx_estimated_absorpt_t_max 0.653
_shelx_estimated_absorpt_t_min 0.370
_olex2_refinement_description
;
1. Fixed Uiso
 At 1.2 times of:
  All C(H) groups
2. Restrained distances
 N2-H2 \\sim N3-H3B \\sim N3-H3A
 with sigma of 0.02
3.a Aromatic/amide H refined with riding coordinates:
 C2(H2A), C1(H1), C5(H5)
;
_olex2_submission_special_instructions 'No special instructions were received'

loop_
_space_group_symop_operation_xyz
'x, y, z'
'-x+1/2, y+1/2, -z+1/2'
'-x, -y, -z'
'x-1/2, -y-1/2, z-1/2'

loop_
_atom_site_label
_atom_site_type_symbol
_atom_site_fract_x
_atom_site_fract_y
_atom_site_fract_z
_atom_site_U_iso_or_equiv
_atom_site_adp_type
_atom_site_occupancy
_atom_site_site_symmetry_order
_atom_site_calc_flag
_atom_site_refinement_flags_posn
_atom_site_refinement_flags_adp
_atom_site_refinement_flags_occupancy
_atom_site_disorder_assembly
_atom_site_disorder_group
Cu1 Cu 0.19404(2) 0.48702(2) 0.59915(2) 0.02949(8) Uani 1 1 d . . . . .
Cl1 Cl 0.05414(5) 0.66586(4) 0.54834(5) 0.03743(11) Uani 1 1 d . . . . .
Cl2 Cl 0.15851(6) 0.48502(5) 0.82516(5) 0.04171(12) Uani 1 1 d . . . . .
N1 N 0.28464(16) 0.48643(13) 0.41336(15) 0.0282(3) Uani 1 1 d . . . . .
N2 N 0.33409(17) 0.34070(15) 0.62906(16) 0.0345(3) Uani 1 1 d D . . . .
H2 H 0.342(2) 0.2971(19) 0.698(2) 0.041(6) Uiso 1 1 d D . . . .
N3 N 0.5135(2) 0.21293(17) 0.5306(2) 0.0412(4) Uani 1 1 d D . . . .
H3A H 0.552(2) 0.198(2) 0.460(2) 0.044(6) Uiso 1 1 d D . . . .
H3B H 0.506(3) 0.160(2) 0.587(2) 0.059(8) Uiso 1 1 d D . . . .
N4 N 0.45063(19) 0.35859(16) 0.29349(16) 0.0390(3) Uani 1 1 d . . . . .
C1 C 0.3169(2) 0.5370(2) 0.1813(2) 0.0408(4) Uani 1 1 d . . . . .
H1 H 0.294421 0.589765 0.101366 0.049 Uiso 1 1 calc R U . . .
C2 C 0.25114(19) 0.56098(18) 0.30054(18) 0.0339(4) Uani 1 1 d . . . . .
H2A H 0.181624 0.630811 0.302776 0.041 Uiso 1 1 calc R U . . .
C3 C 0.38294(17) 0.38924(16) 0.40308(16) 0.0274(3) Uani 1 1 d . . . . .
C4 C 0.41175(17) 0.30781(16) 0.53072(17) 0.0296(3) Uani 1 1 d . . . . .
C5 C 0.4160(2) 0.4344(2) 0.18133(19) 0.0420(4) Uani 1 1 d . . . . .
H5 H 0.461475 0.416545 0.099671 0.050 Uiso 1 1 calc R U . . .

loop_
_atom_site_aniso_label
_atom_site_aniso_U_11
_atom_site_aniso_U_22
_atom_site_aniso_U_33
_atom_site_aniso_U_23
_atom_site_aniso_U_13
_atom_site_aniso_U_12
Cu1 0.03131(12) 0.03312(13) 0.02511(12) 0.00154(8) 0.00770(8) 0.00386(7)
Cl1 0.0414(2) 0.0305(2) 0.0405(2) 0.00073(17) 0.00658(17) 0.00493(16)
Cl2 0.0569(3) 0.0437(3) 0.0272(2) -0.00018(17) 0.01498(19) 0.00393(19)
N1 0.0283(6) 0.0293(7) 0.0269(7) 0.0008(5) 0.0043(5) -0.0025(5)
N2 0.0378(7) 0.0391(9) 0.0274(7) 0.0077(6) 0.0079(5) 0.0074(6)
N3 0.0496(9) 0.0328(9) 0.0441(9) 0.0053(8) 0.0162(7) 0.0094(7)
N4 0.0487(8) 0.0381(9) 0.0330(8) -0.0023(6) 0.0148(6) 0.0016(7)
C1 0.0463(10) 0.0479(11) 0.0272(9) 0.0060(8) 0.0023(7) -0.0048(8)
C2 0.0344(8) 0.0365(9) 0.0296(8) 0.0049(7) 0.0014(6) -0.0004(7)
C3 0.0288(7) 0.0278(8) 0.0257(7) -0.0021(6) 0.0048(5) -0.0039(6)
C4 0.0294(7) 0.0283(8) 0.0306(8) -0.0003(6) 0.0040(6) -0.0018(6)
C5 0.0537(10) 0.0474(12) 0.0274(9) -0.0022(8) 0.0138(8) -0.0024(9)

loop_
_atom_type_symbol
_atom_type_description
_atom_type_scat_dispersion_real
_atom_type_scat_dispersion_imag
_atom_type_scat_source
C C 0.0033 0.0016 'International Tables Vol C Tables 4.2.6.8 and 6.1.1.4'
H H 0.0000 0.0000 'International Tables Vol C Tables 4.2.6.8 and 6.1.1.4'
Cl Cl 0.1484 0.1585 'International Tables Vol C Tables 4.2.6.8 and 6.1.1.4'
Cu Cu 0.3201 1.2651 'International Tables Vol C Tables 4.2.6.8 and 6.1.1.4'
N N 0.0061 0.0033 'International Tables Vol C Tables 4.2.6.8 and 6.1.1.4'

loop_
_geom_angle_atom_site_label_1
_geom_angle_atom_site_label_2
_geom_angle_atom_site_label_3
_geom_angle
_geom_angle_site_symmetry_1
_geom_angle_site_symmetry_3
_geom_angle_publ_flag
Cl2 Cu1 Cl1 94.233(18) . . ?
N1 Cu1 Cl1 93.85(4) . . ?
N1 Cu1 Cl2 166.00(4) . . ?
N2 Cu1 Cl1 172.85(5) . . ?
N2 Cu1 Cl2 91.10(5) . . ?
N2 Cu1 N1 79.99(6) . . ?
C2 N1 Cu1 130.27(12) . . ?
C3 N1 Cu1 112.77(11) . . ?
C3 N1 C2 116.73(15) . . ?
Cu1 N2 H2 123.7(15) . . ?
C4 N2 Cu1 118.47(12) . . ?
C4 N2 H2 117.8(15) . . ?
H3A N3 H3B 122(3) . . ?
C4 N3 H3A 119.3(16) . . ?
C4 N3 H3B 114.8(18) . . ?
C3 N4 C5 115.53(16) . . ?
C2 C1 H1 120.9 . . ?
C5 C1 H1 120.9 . . ?
C5 C1 C2 118.17(17) . . ?
N1 C2 C1 120.51(17) . . ?
N1 C2 H2A 119.7 . . ?
C1 C2 H2A 119.7 . . ?
N1 C3 C4 114.08(14) . . ?
N4 C3 N1 126.99(16) . . ?
N4 C3 C4 118.90(15) . . ?
N2 C4 N3 127.91(17) . . ?
N2 C4 C3 114.59(15) . . ?
N3 C4 C3 117.49(15) . . ?
N4 C5 C1 122.06(17) . . ?
N4 C5 H5 119.0 . . ?
C1 C5 H5 119.0 . . ?

loop_
_geom_bond_atom_site_label_1
_geom_bond_atom_site_label_2
_geom_bond_distance
_geom_bond_site_symmetry_2
_geom_bond_publ_flag
Cu1 Cl1 2.2541(5) . ?
Cu1 Cl2 2.2520(6) . ?
Cu1 N1 2.0607(15) . ?
Cu1 N2 1.9503(15) . ?
N1 C2 1.342(2) . ?
N1 C3 1.341(2) . ?
N2 H2 0.805(16) . ?
N2 C4 1.286(2) . ?
N3 H3A 0.820(16) . ?
N3 H3B 0.797(17) . ?
N3 C4 1.327(2) . ?
N4 C3 1.322(2) . ?
N4 C5 1.346(3) . ?
C1 H1 0.9500 . ?
C1 C5 1.376(3) . ?
C2 C1 1.381(3) . ?
C2 H2A 0.9500 . ?
C4 C3 1.496(2) . ?
C5 H5 0.9500 . ?

loop_
_geom_hbond_atom_site_label_D
_geom_hbond_atom_site_label_H
_geom_hbond_atom_site_label_A
_geom_hbond_distance_DH
_geom_hbond_distance_HA
_geom_hbond_distance_DA
_geom_hbond_angle_DHA
_geom_hbond_site_symmetry_A
_geom_hbond_publ_flag
N3 H3A Cl2 0.820(16) 2.58(2) 3.2640(18) 141(2) 4_665 yes
N3 H3B Cl2 0.797(17) 2.55(2) 3.2525(19) 148(2) 2_546 yes

loop_
_geom_torsion_atom_site_label_1
_geom_torsion_atom_site_label_2
_geom_torsion_atom_site_label_3
_geom_torsion_atom_site_label_4
_geom_torsion
_geom_torsion_site_symmetry_1
_geom_torsion_site_symmetry_2
_geom_torsion_site_symmetry_3
_geom_torsion_site_symmetry_4
_geom_torsion_publ_flag
Cu1 N1 C2 C1 -174.45(13) . . . . ?
Cu1 N1 C3 N4 175.08(14) . . . . ?
Cu1 N1 C3 C4 -3.19(16) . . . . ?
Cu1 N2 C4 N3 179.23(15) . . . . ?
Cu1 N2 C4 C3 0.08(19) . . . . ?
N1 C2 C1 C5 0.5(3) . . . . ?
N2 C4 C3 N1 2.2(2) . . . . ?
N2 C4 C3 N4 -176.26(15) . . . . ?
N3 C4 C3 N1 -177.07(15) . . . . ?
N3 C4 C3 N4 4.5(2) . . . . ?
C2 N1 C3 N4 -0.1(2) . . . . ?
C2 N1 C3 C4 -178.35(13) . . . . ?
C2 C1 C5 N4 -0.4(3) . . . . ?
C3 N1 C2 C1 -0.3(2) . . . . ?
C3 N4 C5 C1 0.1(3) . . . . ?
C5 N4 C3 N1 0.2(3) . . . . ?
C5 N4 C3 C4 178.39(15) . . . . ?
